data_1562931
loop_
_publ_author_name
'Bykova, Elena'
'Parakhonskiy, Gleb'
'Dubrovinskaia, Natalia'
'Chernyshov, Dmitry'
'Dubrovinsky, Leonid'

_publ_section_title
;
 The crystal structure of aluminum doped \b-rhombohedral boron
;
_journal_name_full 'Journal of Solid State Chemistry'
_journal_page_first 188
_journal_page_last 193
_journal_paper_doi 10.1016/j.jssc.2012.05.011
_journal_volume 194
_journal_year 2012
_chemical_formula_moiety 'Al7 B313.40'
_chemical_formula_sum 'Al7 B313.4'
_chemical_formula_weight 3576.71
_chemical_name_common 'aluminum boride'
_chemical_name_systematic 'aluminum boride'
_space_group_IT_number 166
_space_group_name_Hall '-R 3 2"'
_space_group_name_H-M_alt 'R -3 m :H'
_symmetry_cell_setting trigonal
_symmetry_Int_Tables_number 166
_symmetry_space_group_name_H-M 'R -3 m :H'
_atom_sites_solution_hydrogens .
_atom_sites_solution_primary direct
_atom_sites_solution_secondary difmap
_cell_angle_alpha 90.00
_cell_angle_beta 90.00
_cell_angle_gamma 120.00
_cell_formula_units_Z 1
_cell_length_a 10.9014(3)
_cell_length_b 10.9014(3)
_cell_length_c 23.7225(7)
_cell_measurement_reflns_used 4064
_cell_measurement_temperature 80(2)
_cell_measurement_theta_max 35.2623
_cell_measurement_theta_min 2.2802
_cell_volume 2441.49(12)
_computing_molecular_graphics 'DIAMOND (Brandenburg, 1999)'
_computing_structure_refinement 'SHELXL-97 (Sheldrick, 1997)'
_computing_structure_solution 'SHELXS-97 (Sheldrick, 1990)'
_diffrn_ambient_temperature 80(2)
_diffrn_measured_fraction_theta_full 1.000
_diffrn_measured_fraction_theta_max 1.000
_diffrn_measurement_device_type 'KM6 SNBL, Titan'
_diffrn_measurement_method '\w scans'
_diffrn_radiation_monochromator graphite
_diffrn_radiation_probe x-ray
_diffrn_radiation_type synchrotron
_diffrn_radiation_wavelength 0.69530
_diffrn_reflns_av_R_equivalents 0.0629
_diffrn_reflns_av_sigmaI/netI 0.0324
_diffrn_reflns_limit_h_max 14
_diffrn_reflns_limit_h_min -11
_diffrn_reflns_limit_k_max 13
_diffrn_reflns_limit_k_min -14
_diffrn_reflns_limit_l_max 31
_diffrn_reflns_limit_l_min -31
_diffrn_reflns_number 7796
_diffrn_reflns_theta_full 27.59
_diffrn_reflns_theta_max 27.59
_diffrn_reflns_theta_min 2.27
_diffrn_source 'fine-focus sealed tube'
_diffrn_source_type 'ESRF beamline BM01A'
_exptl_absorpt_coefficient_mu 0.151
_exptl_absorpt_correction_T_max 0.9985
_exptl_absorpt_correction_T_min 0.9851
_exptl_absorpt_correction_type multi-scan
_exptl_absorpt_process_details 'Bruker SADABS'
_exptl_crystal_colour black
_exptl_crystal_density_diffrn 2.433
_exptl_crystal_density_method 'not measured'
_exptl_crystal_description plate
_exptl_crystal_F_000 1658
_exptl_crystal_size_max 0.10
_exptl_crystal_size_mid 0.06
_exptl_crystal_size_min 0.01
_refine_diff_density_max 0.456
_refine_diff_density_min -0.371
_refine_diff_density_rms 0.071
_refine_ls_extinction_method none
_refine_ls_goodness_of_fit_ref 1.081
_refine_ls_hydrogen_treatment none
_refine_ls_matrix_type full
_refine_ls_number_parameters 113
_refine_ls_number_reflns 788
_refine_ls_number_restraints 0
_refine_ls_restrained_S_all 1.081
_refine_ls_R_factor_all 0.0509
_refine_ls_R_factor_gt 0.0378
_refine_ls_shift/su_max 0.000
_refine_ls_shift/su_mean 0.000
_refine_ls_structure_factor_coef Fsqd
_refine_ls_weighting_details 'calc w=1/[\s^2^(Fo^2^)+(0.0737P)^2^+1.5297P] where P=(Fo^2^+2Fc^2^)/3'
_refine_ls_weighting_scheme calc
_refine_ls_wR_factor_gt 0.1021
_refine_ls_wR_factor_ref 0.1099
_reflns_number_gt 646
_reflns_number_total 788
_reflns_threshold_expression >2sigma(I)
_cod_data_source_file JSSC-2012-194-188.cif
_cod_data_source_block AlB45
_cod_original_sg_symbol_H-M 'R -3 m'
_cod_original_formula_sum 'Al7 B313.40'
_cod_database_code 1562931

loop_
_symmetry_equiv_pos_as_xyz
'x, y, z'
'-y, x-y, z'
'-x+y, -x, z'
'x-y, -y, -z'
'-x, -x+y, -z'
'y, x, -z'
'x+2/3, y+1/3, z+1/3'
'-y+2/3, x-y+1/3, z+1/3'
'-x+y+2/3, -x+1/3, z+1/3'
'x-y+2/3, -y+1/3, -z+1/3'
'-x+2/3, -x+y+1/3, -z+1/3'
'y+2/3, x+1/3, -z+1/3'
'x+1/3, y+2/3, z+2/3'
'-y+1/3, x-y+2/3, z+2/3'
'-x+y+1/3, -x+2/3, z+2/3'
'x-y+1/3, -y+2/3, -z+2/3'
'-x+1/3, -x+y+2/3, -z+2/3'
'y+1/3, x+2/3, -z+2/3'
'-x, -y, -z'
'y, -x+y, -z'
'x-y, x, -z'
'-x+y, y, z'
'x, x-y, z'
'-y, -x, z'
'-x+2/3, -y+1/3, -z+1/3'
'y+2/3, -x+y+1/3, -z+1/3'
'x-y+2/3, x+1/3, -z+1/3'
'-x+y+2/3, y+1/3, z+1/3'
'x+2/3, x-y+1/3, z+1/3'
'-y+2/3, -x+1/3, z+1/3'
'-x+1/3, -y+2/3, -z+2/3'
'y+1/3, -x+y+2/3, -z+2/3'
'x-y+1/3, x+2/3, -z+2/3'
'-x+y+1/3, y+2/3, z+2/3'
'x+1/3, x-y+2/3, z+2/3'
'-y+1/3, -x+2/3, z+2/3'

loop_
_atom_site_label
_atom_site_type_symbol
_atom_site_fract_x
_atom_site_fract_y
_atom_site_fract_z
_atom_site_U_iso_or_equiv
_atom_site_adp_type
_atom_site_occupancy
_atom_site_symmetry_multiplicity
_atom_site_calc_flag
_atom_site_refinement_flags
_atom_site_disorder_assembly
_atom_site_disorder_group
Al1 Al 0.0000 0.0000 0.86529(5) 0.0047(4) Uani 0.827(6) 6 d SP . .
B1 B 0.17718(19) 0.17682(19) 0.17732(6) 0.0084(4) Uani 1 1 d . . .
Al2 Al 0.2071(5) 0.4142(10) 0.1758(3) 0.030(3) Uani 0.113(4) 2 d SP . .
B2 B 0.31874(18) 0.29528(18) 0.12880(6) 0.0082(4) Uani 1 1 d . . .
B3 B 0.26169(18) 0.21779(19) 0.41964(7) 0.0082(4) Uani 1 1 d . . .
B4 B 0.23575(18) 0.25156(18) 0.34694(7) 0.0083(4) Uani 1 1 d . . .
B5 B 0.05486(13) 0.1097(3) 0.94456(9) 0.0073(5) Uani 1 2 d S . .
B6 B 0.08613(13) 0.1723(3) 0.01341(9) 0.0071(5) Uani 1 2 d S . .
B7 B 0.11098(13) 0.2220(3) 0.88754(9) 0.0079(5) Uani 1 2 d S . .
B8 B 0.16979(13) 0.3396(3) 0.02832(10) 0.0076(5) Uani 1 2 d S . .
B9 B 0.12909(13) 0.2582(3) 0.76616(10) 0.0081(5) Uani 1 2 d S . .
B10 B 0.10197(13) 0.2039(3) 0.69814(9) 0.0074(5) Uani 1 2 d S . .
B11 B 0.05631(13) 0.1126(3) 0.32676(9) 0.0078(5) Uani 1 2 d S . .
B12 B 0.08998(13) 0.1800(3) 0.39892(9) 0.0085(5) Uani 1 2 d S . .
B13 B 0.05800(19) 0.1160(4) 0.55425(14) 0.0093(10) Uani 0.700(10) 2 d SP . .
B14 B 0.0000 0.0000 0.38586(16) 0.0083(8) Uani 1 6 d S . .
B15 B 0.0000 0.0000 0.5000 0.0200(15) Uani 1 12 d S . .
B16 B 0.1542(15) 0.1870(16) 0.5000(6) 0.005(4) Uiso 0.106(7) 1 d P . .

loop_
_atom_site_aniso_label
_atom_site_aniso_U_11
_atom_site_aniso_U_22
_atom_site_aniso_U_33
_atom_site_aniso_U_23
_atom_site_aniso_U_13
_atom_site_aniso_U_12
Al1 0.0058(5) 0.0058(5) 0.0026(6) 0.000 0.000 0.0029(3)
B1 0.0111(9) 0.0097(8) 0.0042(7) 0.0004(5) 0.0006(6) 0.0052(7)
Al2 0.028(4) 0.038(6) 0.026(4) -0.028(3) -0.0140(17) 0.019(3)
B2 0.0088(8) 0.0091(8) 0.0061(7) -0.0006(5) -0.0003(5) 0.0039(7)
B3 0.0089(8) 0.0104(8) 0.0065(8) -0.0001(5) -0.0003(5) 0.0056(7)
B4 0.0078(8) 0.0105(8) 0.0063(7) -0.0003(6) 0.0001(6) 0.0043(7)
B5 0.0080(9) 0.0089(11) 0.0054(10) 0.0001(8) 0.0000(4) 0.0045(6)
B6 0.0083(8) 0.0079(11) 0.0049(10) -0.0004(8) -0.0002(4) 0.0039(6)
B7 0.0088(8) 0.0106(12) 0.0051(9) -0.0011(8) -0.0006(4) 0.0053(6)
B8 0.0083(8) 0.0073(11) 0.0070(10) 0.0008(8) 0.0004(4) 0.0036(6)
B9 0.0086(9) 0.0102(12) 0.0060(10) -0.0001(8) 0.0000(4) 0.0051(6)
B10 0.0079(8) 0.0077(11) 0.0064(10) -0.0013(8) -0.0006(4) 0.0038(6)
B11 0.0089(9) 0.0091(11) 0.0054(9) -0.0001(8) -0.0001(4) 0.0046(6)
B12 0.0095(8) 0.0103(12) 0.0059(10) 0.0003(8) 0.0001(4) 0.0051(6)
B13 0.0099(15) 0.0083(18) 0.0093(17) 0.0000(11) 0.0000(6) 0.0042(9)
B14 0.0109(13) 0.0109(13) 0.0032(16) 0.000 0.000 0.0054(6)
B15 0.027(2) 0.027(2) 0.007(3) 0.000 0.000 0.0133(12)

loop_
_atom_type_symbol
_atom_type_description
_atom_type_scat_dispersion_real
_atom_type_scat_dispersion_imag
_atom_type_scat_source
B B 0.0013 0.0007 'International Tables Vol C Tables 4.2.6.8 and 6.1.1.4'
Al Al 0.0645 0.0514 'International Tables Vol C Tables 4.2.6.8 and 6.1.1.4'

loop_
_geom_angle_atom_site_label_1
_geom_angle_atom_site_label_2
_geom_angle_atom_site_label_3
_geom_angle
_geom_angle_site_symmetry_1
_geom_angle_site_symmetry_3
B5 Al1 B5 49.40(11) . 3
B5 Al1 B5 49.40(11) . 2
B5 Al1 B5 49.40(11) 3 2
B5 Al1 B7 47.01(9) . .
B5 Al1 B7 91.15(7) 3 .
B5 Al1 B7 91.15(7) 2 .
B5 Al1 B7 91.15(7) . 2
B5 Al1 B7 91.15(7) 3 2
B5 Al1 B7 47.01(9) 2 2
B7 Al1 B7 114.24(5) . 2
B5 Al1 B7 91.15(7) . 3
B5 Al1 B7 47.01(9) 3 3
B5 Al1 B7 91.15(7) 2 3
B7 Al1 B7 114.24(5) . 3
B7 Al1 B7 114.24(5) 2 3
B5 Al1 B1 140.92(7) . 19_556
B5 Al1 B1 114.03(5) 3 19_556
B5 Al1 B1 92.06(7) 2 19_556
B7 Al1 B1 148.92(6) . 19_556
B7 Al1 B1 50.85(6) 2 19_556
B7 Al1 B1 96.59(5) 3 19_556
B5 Al1 B1 140.92(7) . 4_556
B5 Al1 B1 92.06(7) 3 4_556
B5 Al1 B1 114.03(5) 2 4_556
B7 Al1 B1 148.92(6) . 4_556
B7 Al1 B1 96.59(5) 2 4_556
B7 Al1 B1 50.85(6) 3 4_556
B1 Al1 B1 52.75(9) 19_556 4_556
B5 Al1 B1 114.03(5) . 5_556
B5 Al1 B1 140.92(7) 3 5_556
B5 Al1 B1 92.06(7) 2 5_556
B7 Al1 B1 96.59(5) . 5_556
B7 Al1 B1 50.85(6) 2 5_556
B7 Al1 B1 148.92(6) 3 5_556
B1 Al1 B1 52.41(9) 19_556 5_556
B1 Al1 B1 100.19(6) 4_556 5_556
B5 Al1 B1 92.06(7) . 6_556
B5 Al1 B1 114.03(5) 3 6_556
B5 Al1 B1 140.92(7) 2 6_556
B7 Al1 B1 50.85(6) . 6_556
B7 Al1 B1 148.92(6) 2 6_556
B7 Al1 B1 96.59(5) 3 6_556
B1 Al1 B1 124.70(10) 19_556 6_556
B1 Al1 B1 100.19(6) 4_556 6_556
B1 Al1 B1 100.19(6) 5_556 6_556
B5 Al1 B1 92.06(7) . 21_556
B5 Al1 B1 140.92(7) 3 21_556
B5 Al1 B1 114.03(5) 2 21_556
B7 Al1 B1 50.85(6) . 21_556
B7 Al1 B1 96.59(5) 2 21_556
B7 Al1 B1 148.92(6) 3 21_556
B1 Al1 B1 100.19(6) 19_556 21_556
B1 Al1 B1 124.70(10) 4_556 21_556
B1 Al1 B1 52.75(9) 5_556 21_556
B1 Al1 B1 52.41(9) 6_556 21_556
B5 Al1 B1 114.03(5) . 20_556
B5 Al1 B1 92.06(7) 3 20_556
B5 Al1 B1 140.92(7) 2 20_556
B7 Al1 B1 96.59(6) . 20_556
B7 Al1 B1 148.92(6) 2 20_556
B7 Al1 B1 50.85(6) 3 20_556
B1 Al1 B1 100.19(6) 19_556 20_556
B1 Al1 B1 52.41(9) 4_556 20_556
B1 Al1 B1 124.70(10) 5_556 20_556
B1 Al1 B1 52.75(9) 6_556 20_556
B1 Al1 B1 100.19(6) 21_556 20_556
B2 B1 B9 61.00(10) 11 20_556
B2 B1 B2 59.70(10) 11 .
B9 B1 B2 107.78(13) 20_556 .
B2 B1 B7 103.91(13) 11 20_556
B9 B1 B7 103.91(12) 20_556 20_556
B2 B1 B7 57.59(9) . 20_556
B2 B1 B1 106.66(8) 11 23
B9 B1 B1 58.07(7) 20_556 23
B2 B1 B1 106.42(8) . 23
B7 B1 B1 58.92(6) 20_556 23
B2 B1 B1 128.82(8) 11 22
B9 B1 B1 128.94(9) 20_556 22
B2 B1 B1 119.22(8) . 22
B7 B1 B1 117.04(9) 20_556 22
B1 B1 B1 120.0 23 22
B2 B1 Al1 167.12(11) 11 19_556
B9 B1 Al1 115.56(10) 20_556 19_556
B2 B1 Al1 113.11(9) . 19_556
B7 B1 Al1 64.09(9) 20_556 19_556
B1 B1 Al1 63.80(5) 23 19_556
B1 B1 Al1 63.63(5) 22 19_556
B2 B1 Al2 67.50(11) 11 .
B9 B1 Al2 119.15(17) 20_556 .
B2 B1 Al2 68.05(17) . .
B7 B1 Al2 118.3(2) 20_556 .
B1 B1 Al2 173.30(10) 23 .
B1 B1 Al2 66.65(9) 22 .
Al1 B1 Al2 121.38(12) 19_556 .
B16 Al2 B16 91(2) 16 31
B16 Al2 B16 7.5(12) 16 15_554
B16 Al2 B16 96.9(15) 31 15_554
B16 Al2 B16 96.9(15) 16 36_554
B16 Al2 B16 7.5(12) 31 36_554
B16 Al2 B16 103.0(12) 15_554 36_554
B16 Al2 B13 52.5(11) 16 31
B16 Al2 B13 52.5(11) 31 31
B16 Al2 B13 59.9(6) 15_554 31
B16 Al2 B13 59.9(6) 36_554 31
B16 Al2 B12 91.4(10) 16 31
B16 Al2 B12 91.4(10) 31 31
B16 Al2 B12 87.4(6) 15_554 31
B16 Al2 B12 87.4(6) 36_554 31
B13 Al2 B12 122.0(4) 31 31
B16 Al2 B13 45.1(10) 16 15_554
B16 Al2 B13 82.7(10) 31 15_554
B16 Al2 B13 43.0(6) 15_554 15_554
B16 Al2 B13 84.6(7) 36_554 15_554
B13 Al2 B13 80.6(3) 31 15_554
B12 Al2 B13 47.56(16) 31 15_554
B16 Al2 B13 82.7(10) 16 14_554
B16 Al2 B13 45.1(10) 31 14_554
B16 Al2 B13 84.6(7) 15_554 14_554
B16 Al2 B13 43.0(6) 36_554 14_554
B13 Al2 B13 80.6(3) 31 14_554
B12 Al2 B13 47.56(15) 31 14_554
B13 Al2 B13 48.1(2) 15_554 14_554
B16 Al2 B3 61.4(10) 16 15_554
B16 Al2 B3 95.8(11) 31 15_554
B16 Al2 B3 64.8(6) 15_554 15_554
B16 Al2 B3 102.2(7) 36_554 15_554
B13 Al2 B3 48.0(2) 31 15_554
B12 Al2 B3 151.9(2) 31 15_554
B13 Al2 B3 106.4(3) 15_554 15_554
B13 Al2 B3 127.9(4) 14_554 15_554
B16 Al2 B3 95.8(11) 16 36_554
B16 Al2 B3 61.4(10) 31 36_554
B16 Al2 B3 102.2(7) 15_554 36_554
B16 Al2 B3 64.8(6) 36_554 36_554
B13 Al2 B3 48.0(2) 31 36_554
B12 Al2 B3 151.9(2) 31 36_554
B13 Al2 B3 127.9(4) 15_554 36_554
B13 Al2 B3 106.4(3) 14_554 36_554
B3 Al2 B3 48.06(17) 15_554 36_554
B16 Al2 B15 47.0(10) 16 13_554
B16 Al2 B15 47.0(10) 31 13_554
B16 Al2 B15 51.9(6) 15_554 13_554
B16 Al2 B15 51.9(6) 36_554 13_554
B13 Al2 B15 44.2(2) 31 13_554
B12 Al2 B15 77.8(2) 31 13_554
B13 Al2 B15 41.93(16) 15_554 13_554
B13 Al2 B15 41.93(16) 14_554 13_554
B3 Al2 B15 87.4(3) 15_554 13_554
B3 Al2 B15 87.4(3) 36_554 13_554
B16 Al2 B3 65.2(10) 16 16
B16 Al2 B3 124.7(10) 31 16
B16 Al2 B3 58.2(6) 15_554 16
B16 Al2 B3 124.2(7) 36_554 16
B13 Al2 B3 116.5(3) 31 16
B12 Al2 B3 44.45(12) 31 16
B13 Al2 B3 44.31(13) 15_554 16
B13 Al2 B3 81.5(2) 14_554 16
B3 Al2 B3 111.43(9) 15_554 16
B3 Al2 B3 158.7(3) 36_554 16
B15 Al2 B3 85.9(2) 13_554 16
B3 B2 B7 116.55(12) 15_554 20_556
B3 B2 B1 125.49(13) 15_554 11
B7 B2 B1 107.15(12) 20_556 11
B3 B2 B2 127.35(8) 15_554 11
B7 B2 B2 107.02(10) 20_556 11
B1 B2 B2 60.86(10) 11 11
B3 B2 B1 118.36(13) 15_554 .
B7 B2 B1 61.89(11) 20_556 .
B1 B2 B1 110.03(11) 11 .
B2 B2 B1 59.44(10) 11 .
B3 B2 B9 119.25(12) 15_554 8_554
B7 B2 B9 59.04(11) 20_556 8_554
B1 B2 B9 59.67(10) 11 8_554
B2 B2 B9 107.65(11) 11 8_554
B1 B2 B9 110.07(12) . 8_554
B3 B2 Al2 68.36(18) 15_554 27
B7 B2 Al2 175.09(19) 20_556 27
B1 B2 Al2 68.7(2) 11 27
B2 B2 Al2 68.83(17) 11 27
B1 B2 Al2 116.5(2) . 27
B9 B2 Al2 119.1(2) 8_554 27
B3 B2 Al2 65.3(2) 15_554 .
B7 B2 Al2 121.7(2) 20_556 .
B1 B2 Al2 116.35(15) 11 .
B2 B2 Al2 67.32(18) 11 .
B1 B2 Al2 67.8(2) . .
B9 B2 Al2 175.0(2) 8_554 .
Al2 B2 Al2 59.7(4) 27 .
B2 B3 B12 123.92(14) 8 .
B2 B3 B8 122.03(13) 8 8
B12 B3 B8 105.08(13) . 8
B2 B3 B13 123.18(14) 8 20_556
B12 B3 B13 63.10(13) . 20_556
B8 B3 B13 104.67(13) 8 20_556
B2 B3 B4 119.39(13) 8 .
B12 B3 B4 61.99(10) . .
B8 B3 B4 57.47(9) 8 .
B13 B3 B4 112.07(15) 20_556 .
B2 B3 B3 122.41(8) 8 23
B12 B3 B3 107.18(9) . 23
B8 B3 B3 57.85(7) 8 23
B13 B3 B3 57.86(8) 20_556 23
B4 B3 B3 106.31(8) . 23
B2 B3 B16 74.7(4) 8 6_556
B12 B3 B16 89.1(4) . 6_556
B8 B3 B16 139.7(4) 8 6_556
B13 B3 B16 48.5(4) 20_556 6_556
B4 B3 B16 151.1(4) . 6_556
B3 B3 B16 82.0(4) 23 6_556
B2 B3 Al2 72.7(2) 8 8
B12 B3 Al2 109.8(2) . 8
B8 B3 Al2 120.08(13) 8 8
B13 B3 Al2 55.7(3) 20_556 8
B4 B3 Al2 167.5(2) . 8
B3 B3 Al2 65.97(9) 23 8
B2 B3 Al2 69.99(17) 8 31
B12 B3 Al2 64.50(14) . 31
B8 B3 Al2 168.0(2) 8 31
B13 B3 Al2 65.8(2) 20_556 31
B4 B3 Al2 117.85(18) . 31
B3 B3 Al2 117.8(2) 23 31
Al2 B3 Al2 61.7(3) 8 31
B4 B4 B8 121.42(9) 16 8
B4 B4 B3 121.92(15) 16 .
B8 B4 B3 60.28(11) 8 .
B4 B4 B10 119.07(15) 16 20_556
B8 B4 B10 61.91(11) 8 20_556
B3 B4 B10 110.69(12) . 20_556
B4 B4 B11 123.86(11) 16 .
B8 B4 B11 105.42(12) 8 .
B3 B4 B11 106.83(12) . .
B10 B4 B11 57.68(10) 20_556 .
B4 B4 B12 126.51(11) 16 .
B8 B4 B12 104.07(12) 8 .
B3 B4 B12 57.89(9) . .
B10 B4 B12 105.87(13) 20_556 .
B11 B4 B12 59.35(11) . .
B7 B5 B6 122.05(18) . 1_556
B7 B5 B6 122.01(11) . 21_556
B6 B5 B6 60.30(8) 1_556 21_556
B7 B5 B6 122.01(11) . 20_556
B6 B5 B6 60.30(8) 1_556 20_556
B6 B5 B6 108.08(18) 21_556 20_556
B7 B5 B5 122.28(9) . 2
B6 B5 B5 107.12(10) 1_556 2
B6 B5 B5 58.96(9) 21_556 2
B6 B5 B5 107.09(10) 20_556 2
B7 B5 B5 122.28(9) . 3
B6 B5 B5 107.12(10) 1_556 3
B6 B5 B5 107.09(10) 21_556 3
B6 B5 B5 58.96(9) 20_556 3
B5 B5 B5 60.0 2 3
B7 B5 Al1 66.92(11) . .
B6 B5 Al1 171.03(17) 1_556 .
B6 B5 Al1 116.12(10) 21_556 .
B6 B5 Al1 116.12(10) 20_556 .
B5 B5 Al1 65.30(5) 2 .
B5 B5 Al1 65.30(5) 3 .
B8 B6 B5 122.50(17) . 1_554
B8 B6 B5 119.76(14) . 20_556
B5 B6 B5 108.81(15) 1_554 20_556
B8 B6 B5 119.76(14) . 21_556
B5 B6 B5 108.81(15) 1_554 21_556
B5 B6 B5 62.07(18) 20_556 21_556
B8 B6 B6 122.28(3) . 21
B5 B6 B6 59.94(11) 1_554 21
B5 B6 B6 109.15(12) 20_556 21
B5 B6 B6 59.76(10) 21_556 21
B8 B6 B6 122.28(3) . 20
B5 B6 B6 59.94(11) 1_554 20
B5 B6 B6 59.76(10) 20_556 20
B5 B6 B6 109.15(12) 21_556 20
B6 B6 B6 107.51(14) 21 20
B5 B7 B2 119.15(9) . 6_556
B5 B7 B2 119.15(9) . 21_556
B2 B7 B2 112.36(17) 6_556 21_556
B5 B7 B9 118.17(16) . 31_556
B2 B7 B9 62.14(9) 6_556 31_556
B2 B7 B9 62.14(9) 21_556 31_556
B5 B7 B1 120.68(15) . 21_556
B2 B7 B1 111.44(13) 6_556 21_556
B2 B7 B1 60.51(9) 21_556 21_556
B9 B7 B1 111.44(14) 31_556 21_556
B5 B7 B1 120.68(14) . 6_556
B2 B7 B1 60.51(9) 6_556 6_556
B2 B7 B1 111.44(13) 21_556 6_556
B9 B7 B1 111.44(14) 31_556 6_556
B1 B7 B1 62.16(13) 21_556 6_556
B5 B7 Al1 66.06(12) . .
B2 B7 Al1 116.34(9) 6_556 .
B2 B7 Al1 116.34(9) 21_556 .
B9 B7 Al1 175.77(15) 31_556 .
B1 B7 Al1 65.06(9) 21_556 .
B1 B7 Al1 65.06(9) 6_556 .
B6 B8 B4 116.27(10) . 36_554
B6 B8 B4 116.27(10) . 15_554
B4 B8 B4 114.90(17) 36_554 15_554
B6 B8 B3 120.47(14) . 36_554
B4 B8 B3 62.25(9) 36_554 36_554
B4 B8 B3 115.57(15) 15_554 36_554
B6 B8 B3 120.47(14) . 15_554
B4 B8 B3 115.57(15) 36_554 15_554
B4 B8 B3 62.25(9) 15_554 15_554
B3 B8 B3 64.31(13) 36_554 15_554
B6 B8 B10 116.72(17) . 31
B4 B8 B10 61.82(9) 36_554 31
B4 B8 B10 61.82(9) 15_554 31
B3 B8 B10 112.18(14) 36_554 31
B3 B8 B10 112.18(14) 15_554 31
B10 B9 B7 117.52(17) . 31_556
B10 B9 B1 125.14(14) . 6_556
B7 B9 B1 106.70(14) 31_556 6_556
B10 B9 B1 125.14(15) . 21_556
B7 B9 B1 106.70(14) 31_556 21_556
B1 B9 B1 63.86(13) 6_556 21_556
B10 B9 B2 119.91(9) . 36
B7 B9 B2 58.82(9) 31_556 36
B1 B9 B2 109.89(13) 6_556 36
B1 B9 B2 59.34(9) 21_556 36
B10 B9 B2 119.91(9) . 15
B7 B9 B2 58.81(9) 31_556 15
B1 B9 B2 59.34(9) 6_556 15
B1 B9 B2 109.90(13) 21_556 15
B2 B9 B2 107.01(16) 36 15
B9 B10 B11 123.76(15) . 20_556
B9 B10 B11 123.77(15) . 21_556
B11 B10 B11 62.62(18) 20_556 21_556
B9 B10 B4 120.44(10) . 6_556
B11 B10 B4 61.38(10) 20_556 6_556
B11 B10 B4 110.34(14) 21_556 6_556
B9 B10 B4 120.44(10) . 21_556
B11 B10 B4 110.34(14) 20_556 21_556
B11 B10 B4 61.38(10) 21_556 21_556
B4 B10 B4 105.37(15) 6_556 21_556
B9 B10 B8 123.05(17) . 31
B11 B10 B8 103.93(14) 20_556 31
B11 B10 B8 103.93(14) 21_556 31
B4 B10 B8 56.27(8) 6_556 31
B4 B10 B8 56.27(8) 21_556 31
B14 B11 B10 103.38(10) . 21_556
B14 B11 B10 103.38(10) . 20_556
B10 B11 B10 140.5(2) 21_556 20_556
B14 B11 B12 57.55(13) . .
B10 B11 B12 109.41(10) 21_556 .
B10 B11 B12 109.41(10) 20_556 .
B14 B11 B4 102.91(12) . .
B10 B11 B4 137.75(15) 21_556 .
B10 B11 B4 60.94(9) 20_556 .
B12 B11 B4 60.53(10) . .
B14 B11 B4 102.91(12) . 22
B10 B11 B4 60.94(9) 21_556 22
B10 B11 B4 137.75(15) 20_556 22
B12 B11 B4 60.53(10) . 22
B4 B11 B4 81.29(15) . 22
B14 B11 B11 58.45(9) . 2
B10 B11 B11 58.69(9) 21_556 2
B10 B11 B11 114.92(9) 20_556 2
B12 B11 B11 107.55(9) . 2
B4 B11 B11 160.56(8) . 2
B4 B11 B11 106.95(8) 22 2
B14 B11 B11 58.45(9) . 3
B10 B11 B11 114.92(9) 21_556 3
B10 B11 B11 58.69(9) 20_556 3
B12 B11 B11 107.55(9) . 3
B4 B11 B11 106.95(8) . 3
B4 B11 B11 160.56(8) 22 3
B11 B11 B11 60.0 2 3
B14 B12 B3 104.35(10) . .
B14 B12 B3 104.35(10) . 22
B3 B12 B3 139.93(17) . 22
B14 B12 B11 59.29(17) . .
B3 B12 B11 109.26(8) . .
B3 B12 B11 109.26(8) 22 .
B14 B12 B4 103.89(14) . 22
B3 B12 B4 136.12(15) . 22
B3 B12 B4 60.12(8) 22 22
B11 B12 B4 60.12(10) . 22
B14 B12 B4 103.89(14) . .
B3 B12 B4 60.12(8) . .
B3 B12 B4 136.12(15) 22 .
B11 B12 B4 60.12(10) . .
B4 B12 B4 80.89(14) 22 .
B14 B12 B13 59.88(15) . 20_556
B3 B12 B13 58.67(13) . 20_556
B3 B12 B13 115.99(16) 22 20_556
B11 B12 B13 110.14(15) . 20_556
B4 B12 B13 162.91(17) 22 20_556
B4 B12 B13 107.11(12) . 20_556
B14 B12 B13 59.88(15) . 21_556
B3 B12 B13 115.99(16) . 21_556
B3 B12 B13 58.67(13) 22 21_556
B11 B12 B13 110.14(15) . 21_556
B4 B12 B13 107.11(12) 22 21_556
B4 B12 B13 162.91(17) . 21_556
B13 B12 B13 61.3(2) 20_556 21_556
B14 B12 Al2 117.8(3) . 31
B3 B12 Al2 71.05(9) . 31
B3 B12 Al2 71.05(9) 22 31
B11 B12 Al2 177.1(3) . 31
B4 B12 Al2 121.81(19) 22 31
B4 B12 Al2 121.81(19) . 31
B13 B12 Al2 67.4(2) 20_556 31
B13 B12 Al2 67.4(2) 21_556 31
B16 B13 B16 49.1(10) 22 .
B16 B13 B15 70.0(5) 22 .
B16 B13 B15 70.0(6) . .
B16 B13 B3 100.2(6) 22 6_556
B16 B13 B3 74.7(6) . 6_556
B15 B13 B3 139.93(14) . 6_556
B16 B13 B3 74.7(5) 22 21_556
B16 B13 B3 100.2(6) . 21_556
B15 B13 B3 139.93(14) . 21_556
B3 B13 B3 64.28(17) 6_556 21_556
B16 B13 B14 153.6(5) 22 19_556
B16 B13 B14 153.6(5) . 19_556
B15 B13 B14 102.0(2) . 19_556
B3 B13 B14 101.30(16) 6_556 19_556
B3 B13 B14 101.30(16) 21_556 19_556
B16 B13 B16 67.3(3) . 21_556
B15 B13 B16 65.4(5) . 21_556
B3 B13 B16 116.7(5) 6_556 21_556
B3 B13 B16 74.9(5) 21_556 21_556
B14 B13 B16 133.7(5) 19_556 21_556
B16 B13 B16 67.3(3) 22 6_556
B15 B13 B16 65.4(5) . 6_556
B3 B13 B16 74.9(5) 6_556 6_556
B3 B13 B16 116.7(5) 21_556 6_556
B14 B13 B16 133.7(5) 19_556 6_556
B16 B13 B16 83.7(10) 21_556 6_556
B16 B13 B12 102.1(5) 22 21_556
B16 B13 B12 150.0(5) . 21_556
B15 B13 B12 111.67(14) . 21_556
B3 B13 B12 108.37(18) 6_556 21_556
B3 B13 B12 58.22(10) 21_556 21_556
B14 B13 B12 56.38(11) 19_556 21_556
B16 B13 B12 85.8(5) 21_556 21_556
B16 B13 B12 169.4(5) 6_556 21_556
B16 B13 B12 150.0(6) 22 20_556
B16 B13 B12 102.1(5) . 20_556
B15 B13 B12 111.67(14) . 20_556
B3 B13 B12 58.22(10) 6_556 20_556
B3 B13 B12 108.37(18) 21_556 20_556
B14 B13 B12 56.38(11) 19_556 20_556
B16 B13 B12 169.4(5) 21_556 20_556
B16 B13 B12 85.8(5) 6_556 20_556
B12 B13 B12 104.6(2) 21_556 20_556
B16 B13 B13 99.0(6) 22 2
B16 B13 B13 124.9(6) . 2
B15 B13 B13 55.86(9) . 2
B3 B13 B13 159.16(12) 6_556 2
B3 B13 B13 113.74(9) 21_556 2
B14 B13 B13 58.08(11) 19_556 2
B16 B13 B13 80.8(5) 21_556 2
B16 B13 B13 120.5(5) 6_556 2
B12 B13 B13 59.34(12) 21_556 2
B12 B13 B13 106.33(12) 20_556 2
B16 B13 B13 124.9(5) 22 3
B16 B13 B13 99.0(5) . 3
B15 B13 B13 55.86(9) . 3
B3 B13 B13 113.74(9) 6_556 3
B3 B13 B13 159.16(12) 21_556 3
B14 B13 B13 58.08(11) 19_556 3
B16 B13 B13 120.5(5) 21_556 3
B16 B13 B13 80.8(5) 6_556 3
B12 B13 B13 106.33(12) 21_556 3
B12 B13 B13 59.34(12) 20_556 3
B13 B13 B13 60.0 2 3
B12 B14 B12 116.85(9) . 2
B12 B14 B12 116.85(9) . 3
B12 B14 B12 116.85(9) 2 3
B12 B14 B11 116.12(14) . 2
B12 B14 B11 63.16(12) 2 2
B12 B14 B11 116.12(14) 3 2
B12 B14 B11 116.12(14) . 3
B12 B14 B11 116.12(14) 2 3
B12 B14 B11 63.16(12) 3 3
B11 B14 B11 63.11(17) 2 3
B12 B14 B11 63.16(12) . .
B12 B14 B11 116.12(14) 2 .
B12 B14 B11 116.12(14) 3 .
B11 B14 B11 63.11(17) 2 .
B11 B14 B11 63.11(17) 3 .
B12 B14 B13 63.74(11) . 20_556
B12 B14 B13 117.3(2) 2 20_556
B12 B14 B13 63.74(11) 3 20_556
B11 B14 B13 179.6(2) 2 20_556
B11 B14 B13 116.53(11) 3 20_556
B11 B14 B13 116.53(11) . 20_556
B12 B14 B13 63.74(11) . 21_556
B12 B14 B13 63.74(11) 2 21_556
B12 B14 B13 117.3(2) 3 21_556
B11 B14 B13 116.53(11) 2 21_556
B11 B14 B13 179.6(2) 3 21_556
B11 B14 B13 116.53(11) . 21_556
B13 B14 B13 63.8(2) 20_556 21_556
B12 B14 B13 117.3(2) . 19_556
B12 B14 B13 63.74(11) 2 19_556
B12 B14 B13 63.74(11) 3 19_556
B11 B14 B13 116.53(11) 2 19_556
B11 B14 B13 116.53(11) 3 19_556
B11 B14 B13 179.6(2) . 19_556
B13 B14 B13 63.8(2) 20_556 19_556
B13 B14 B13 63.8(2) 21_556 19_556
B13 B15 B13 180.00(14) 19_556 .
B13 B15 B13 68.29(19) 19_556 21_556
B13 B15 B13 111.71(19) . 21_556
B13 B15 B13 68.29(19) 19_556 20_556
B13 B15 B13 111.71(19) . 20_556
B13 B15 B13 68.29(19) 21_556 20_556
B13 B15 B13 111.71(19) 19_556 3
B13 B15 B13 68.29(19) . 3
B13 B15 B13 180.00(14) 21_556 3
B13 B15 B13 111.71(19) 20_556 3
B13 B15 B13 111.71(19) 19_556 2
B13 B15 B13 68.29(19) . 2
B13 B15 B13 111.71(19) 21_556 2
B13 B15 B13 180.000(1) 20_556 2
B13 B15 B13 68.29(19) 3 2
B13 B15 B16 60.0(5) 19_556 24
B13 B15 B16 120.0(5) . 24
B13 B15 B16 83.9(5) 21_556 24
B13 B15 B16 127.4(5) 20_556 24
B13 B15 B16 96.1(5) 3 24
B13 B15 B16 52.6(5) 2 24
B13 B15 B16 120.0(5) 19_556 6_556
B13 B15 B16 60.0(5) . 6_556
B13 B15 B16 96.1(5) 21_556 6_556
B13 B15 B16 52.6(5) 20_556 6_556
B13 B15 B16 83.9(5) 3 6_556
B13 B15 B16 127.4(5) 2 6_556
B16 B15 B16 180.000(1) 24 6_556
B13 B15 B16 127.4(5) 19_556 .
B13 B15 B16 52.6(5) . .
B13 B15 B16 83.9(5) 21_556 .
B13 B15 B16 60.0(5) 20_556 .
B13 B15 B16 96.1(5) 3 .
B13 B15 B16 120.0(5) 2 .
B16 B15 B16 161.1(9) 24 .
B13 B15 B16 52.6(5) 19_556 19_556
B13 B15 B16 127.4(5) . 19_556
B13 B15 B16 96.1(5) 21_556 19_556
B13 B15 B16 120.0(5) 20_556 19_556
B13 B15 B16 83.9(5) 3 19_556
B13 B15 B16 60.0(5) 2 19_556
B16 B15 B16 161.1(9) 6_556 19_556
B16 B15 B16 180.000(1) . 19_556
B13 B15 B16 120.0(5) 19_556 21_556
B13 B15 B16 60.0(5) . 21_556
B13 B15 B16 52.6(5) 21_556 21_556
B13 B15 B16 96.1(5) 20_556 21_556
B13 B15 B16 127.4(5) 3 21_556
B13 B15 B16 83.9(5) 2 21_556
B16 B15 B16 101.1(9) 24 21_556
B16 B15 B16 78.9(9) 6_556 21_556
B16 B15 B16 60.000(5) . 21_556
B16 B15 B16 120.000(7) 19_556 21_556
B13 B15 B16 127.4(5) 19_556 22
B13 B15 B16 52.6(5) . 22
B13 B15 B16 60.0(5) 21_556 22
B13 B15 B16 83.9(5) 20_556 22
B13 B15 B16 120.0(5) 3 22
B13 B15 B16 96.1(5) 2 22
B16 B15 B16 120.000(2) 24 22
B16 B15 B16 60.000(4) 6_556 22
B16 B15 B16 138.9(9) 19_556 22
B16 B16 Al2 161(3) 6_556 31
B16 B16 B16 150.00(5) 6_556 22
Al2 B16 Al2 158.9(16) 31 8
B16 B16 Al2 156.4(6) 22 8
B16 B16 B13 99(2) 6_556 .
Al2 B16 B13 99.9(12) 31 .
B16 B16 B13 65.5(5) 22 .
Al2 B16 B13 96.2(9) 8 .
B16 B16 B13 61(2) 6_556 20_556
Al2 B16 B13 113.3(13) 31 20_556
B16 B16 B13 99.2(5) 22 20_556
Al2 B16 B13 72.6(6) 8 20_556
B13 B16 B13 111.1(9) . 20_556
B16 B16 B16 140.6(4) 6_556 21_556
Al2 B16 B16 53.7(12) 31 21_556
Al2 B16 B16 147.4(8) 8 21_556
B13 B16 B16 61.4(7) . 21_556
B13 B16 B16 92.6(7) 20_556 21_556
B16 B16 B15 80.6(4) 6_556 .
Al2 B16 B15 111.8(12) 31 .
B16 B16 B15 69.4(4) 22 .
Al2 B16 B15 88.3(7) 8 .
B13 B16 B15 57.4(5) . .
B13 B16 B15 54.6(4) 20_556 .
B16 B16 B15 60.000(4) 21_556 .
Al2 B16 B16 164.5(17) 31 20_556
B16 B16 B16 129.4(5) 22 20_556
B13 B16 B16 86.5(8) . 20_556
B13 B16 B16 51.3(6) 20_556 20_556
B16 B16 B16 120.000(17) 21_556 20_556
B15 B16 B16 60.000(6) . 20_556
B16 B16 B3 93(3) 6_556 6_556
Al2 B16 B3 95.1(11) 31 6_556
B16 B16 B3 98.0(4) 22 6_556
Al2 B16 B3 82.5(7) 8 6_556
B13 B16 B3 56.8(5) . 6_556
B13 B16 B3 151.3(9) 20_556 6_556
B16 B16 B3 101.2(11) 21_556 6_556
B15 B16 B3 111.8(7) . 6_556
B16 B16 B3 100.2(11) 20_556 6_556

loop_
_geom_bond_atom_site_label_1
_geom_bond_atom_site_label_2
_geom_bond_distance
_geom_bond_site_symmetry_2
Al1 B5 2.147(2) .
Al1 B5 2.147(2) 3
Al1 B5 2.147(2) 2
Al1 B7 2.161(2) .
Al1 B7 2.161(2) 2
Al1 B7 2.161(2) 3
Al1 B1 2.1783(19) 19_556
Al1 B1 2.1783(18) 4_556
Al1 B1 2.1783(18) 5_556
Al1 B1 2.1783(19) 6_556
Al1 B1 2.1783(18) 21_556
Al1 B1 2.1783(18) 20_556
B1 B2 1.813(2) 11
B1 B9 1.819(3) 20_556
B1 B2 1.839(2) .
B1 B7 1.863(2) 20_556
B1 B1 1.924(3) 23
B1 B1 1.935(4) 22
B1 Al1 2.1783(18) 19_556
B1 Al2 2.441(9) .
Al2 B16 0.932(15) 16
Al2 B16 0.932(15) 31
Al2 B16 1.530(17) 15_554
Al2 B16 1.530(17) 36_554
Al2 B13 1.981(10) 31
Al2 B12 2.285(7) 31
Al2 B13 2.327(7) 15_554
Al2 B13 2.327(7) 14_554
Al2 B3 2.328(7) 15_554
Al2 B3 2.328(7) 36_554
Al2 B15 2.393(9) 13_554
Al2 B3 2.394(5) 16
B2 B3 1.712(2) 15_554
B2 B7 1.783(2) 20_556
B2 B1 1.813(2) 11
B2 B2 1.817(3) 11
B2 B9 1.843(2) 8_554
B2 Al2 2.421(5) 27
B3 B2 1.712(2) 8
B3 B12 1.7730(19) .
B3 B8 1.781(3) 8
B3 B13 1.782(3) 20_556
B3 B4 1.815(2) .
B3 B3 1.896(4) 23
B3 B16 2.053(15) 6_556
B3 Al2 2.328(7) 8
B3 Al2 2.394(5) 31
B4 B4 1.674(3) 16
B4 B8 1.729(2) 8
B4 B10 1.833(2) 20_556
B4 B11 1.840(3) .
B4 B12 1.848(2) .
B5 B7 1.718(3) .
B5 B6 1.737(3) 1_556
B5 B6 1.740(2) 21_556
B5 B6 1.740(2) 20_556
B5 B5 1.794(4) 2
B5 B5 1.794(4) 3
B6 B8 1.619(3) .
B6 B5 1.737(3) 1_554
B6 B5 1.740(2) 20_556
B6 B5 1.740(2) 21_556
B6 B6 1.746(3) 21
B6 B6 1.746(3) 20
B7 B2 1.783(2) 6_556
B7 B2 1.783(2) 21_556
B7 B9 1.788(4) 31_556
B7 B1 1.863(2) 21_556
B7 B1 1.863(2) 6_556
B8 B4 1.729(2) 36_554
B8 B4 1.729(2) 15_554
B8 B3 1.781(3) 36_554
B8 B3 1.781(3) 15_554
B8 B10 1.834(3) 31
B9 B10 1.693(3) .
B9 B7 1.788(4) 31_556
B9 B1 1.819(3) 6_556
B9 B1 1.819(3) 21_556
B9 B2 1.843(2) 36
B9 B2 1.843(2) 15
B10 B11 1.772(2) 20_556
B10 B11 1.772(2) 21_556
B10 B4 1.833(2) 6_556
B10 B4 1.833(2) 21_556
B10 B8 1.834(3) 31
B11 B14 1.760(4) .
B11 B10 1.772(2) 21_556
B11 B10 1.772(2) 20_556
B11 B12 1.826(3) .
B11 B4 1.840(3) 22
B11 B11 1.842(4) 2
B11 B11 1.842(4) 3
B12 B14 1.727(2) .
B12 B3 1.7730(19) 22
B12 B4 1.848(2) 22
B12 B13 1.860(3) 20_556
B12 B13 1.860(3) 21_556
B12 Al2 2.285(7) 31
B13 B16 1.595(15) 22
B13 B16 1.595(15) .
B13 B15 1.690(3) .
B13 B3 1.782(3) 6_556
B13 B3 1.782(3) 21_556
B13 B14 1.794(5) 19_556
B13 B16 1.795(15) 21_556
B13 B16 1.795(15) 6_556
B13 B12 1.860(3) 21_556
B13 B12 1.860(3) 20_556
B13 B13 1.897(6) 2
B13 B13 1.897(6) 3
B14 B12 1.727(3) 2
B14 B12 1.727(2) 3
B14 B11 1.760(4) 2
B14 B11 1.760(4) 3
B14 B13 1.794(5) 20_556
B14 B13 1.794(5) 21_556
B14 B13 1.794(5) 19_556
B15 B13 1.690(3) 19_556
B15 B13 1.690(3) 21_556
B15 B13 1.690(3) 20_556
B15 B13 1.690(3) 3
B15 B13 1.690(3) 2
B15 B16 1.885(15) 24
B15 B16 1.885(15) 6_556
B15 B16 1.885(15) .
B15 B16 1.885(15) 19_556
B15 B16 1.885(15) 21_556
B15 B16 1.885(15) 22
B16 B16 0.62(3) 6_556
B16 Al2 0.932(15) 31
B16 B16 1.32(3) 22
B16 Al2 1.530(17) 8
B16 B13 1.795(15) 20_556
B16 B16 1.885(15) 21_556
B16 B16 1.885(15) 20_556
B16 B3 2.053(15) 6_556
